data_4064833
loop_
_publ_author_name
'Milosevic, Sandra'
'Banide, Emilie V.'
'M\"uller-Bunz, Helge'
'Gilheany, Declan G.'
'McGlinchey, Michael J.'

_publ_section_title
;
 \k1- and \k2-Complexes of Fluorenylidene--Allenyl Phosphines and
 Phosphine Oxides with Palladium Chloride and Iron Carbonyl: Displacement
 of Trimethylsilyl by Diphenylphosphino via a Stabilized Carbanion
;
_journal_issue 14
_journal_name_full Organometallics
_journal_page_first 3804
_journal_paper_doi 10.1021/om200357v
_journal_volume 30
_journal_year 2011
_chemical_formula_moiety 'C42 H26 Cl O P'
_chemical_formula_sum 'C42 H26 Cl O P'
_chemical_formula_weight 613.05
_chemical_name_systematic
; 
 ? 
;
_space_group_IT_number 2
_symmetry_cell_setting triclinic
_symmetry_space_group_name_Hall '-P 1'
_symmetry_space_group_name_H-M 'P -1'
_atom_sites_solution_hydrogens geom
_atom_sites_solution_primary direct
_atom_sites_solution_secondary difmap
_audit_creation_method SHELXL-97
_cell_angle_alpha 84.502(4)
_cell_angle_beta 78.088(4)
_cell_angle_gamma 69.495(5)
_cell_formula_units_Z 2
_cell_length_a 9.8854(4)
_cell_length_b 12.6342(7)
_cell_length_c 13.3036(6)
_cell_measurement_reflns_used 10987
_cell_measurement_temperature 100(2)
_cell_measurement_theta_max 32.7243
_cell_measurement_theta_min 3.4053
_cell_volume 1522.25(14)
_computing_cell_refinement
; 
CrysAlisPro, Oxford Diffraction Ltd., 
Version 1.171.33.55 (release 05-01-2010 CrysAlis171 .NET) 
(compiled Jan  5 2010,16:28:46) 
;
_computing_data_collection
; 
CrysAlisPro, Oxford Diffraction Ltd., 
Version 1.171.33.55 (release 05-01-2010 CrysAlis171 .NET) 
(compiled Jan  5 2010,16:28:46) 
;
_computing_data_reduction
; 
CrysAlisPro, Oxford Diffraction Ltd., 
Version 1.171.33.55 (release 05-01-2010 CrysAlis171 .NET) 
(compiled Jan  5 2010,16:28:46) 
;
_computing_structure_refinement 'SHELXL-97 (Sheldrick, 2008)'
_computing_structure_solution 'SHELXS-97 (Sheldrick, 2008)'
_diffrn_ambient_temperature 100(2)
_diffrn_detector_area_resol_mean 10.3196
_diffrn_measured_fraction_theta_full 0.997
_diffrn_measured_fraction_theta_max 0.997
_diffrn_measurement_device_type 'SuperNova, Dual, Cu at zero, Atlas'
_diffrn_measurement_method '\w scans'
_diffrn_radiation_monochromator mirror
_diffrn_radiation_source 'SuperNova (Mo) X-ray Source'
_diffrn_radiation_type MoK\a
_diffrn_radiation_wavelength 0.71073
_diffrn_reflns_av_R_equivalents 0.0307
_diffrn_reflns_av_sigmaI/netI 0.0429
_diffrn_reflns_limit_h_max 13
_diffrn_reflns_limit_h_min -13
_diffrn_reflns_limit_k_max 15
_diffrn_reflns_limit_k_min -17
_diffrn_reflns_limit_l_max 18
_diffrn_reflns_limit_l_min -17
_diffrn_reflns_number 18428
_diffrn_reflns_theta_full 30.00
_diffrn_reflns_theta_max 30.00
_diffrn_reflns_theta_min 3.41
_exptl_absorpt_coefficient_mu 0.213
_exptl_absorpt_correction_T_max 0.975
_exptl_absorpt_correction_T_min 0.966
_exptl_absorpt_correction_type analytical
_exptl_absorpt_process_details
; 
CrysAlisPro, Oxford Diffraction Ltd., 
Version 1.171.33.55 (release 05-01-2010 CrysAlis171 .NET) 
(compiled Jan  5 2010,16:28:46) 
Analytical numeric absorption correction using a multifaceted crystal
model based on expressions derived by R.C. Clark & J.S. Reid.
(Clark, R. C. & Reid, J. S. (1995). Acta Cryst. A51, 887-897)
;
_exptl_crystal_colour colourless
_exptl_crystal_density_diffrn 1.337
_exptl_crystal_density_method 'not measured'
_exptl_crystal_description block
_exptl_crystal_F_000 636
_exptl_crystal_size_max 0.2304
_exptl_crystal_size_mid 0.1871
_exptl_crystal_size_min 0.1398
_refine_diff_density_max 0.690
_refine_diff_density_min -0.341
_refine_diff_density_rms 0.062
_refine_ls_extinction_method none
_refine_ls_goodness_of_fit_ref 1.081
_refine_ls_hydrogen_treatment constr
_refine_ls_matrix_type full
_refine_ls_number_parameters 406
_refine_ls_number_reflns 8854
_refine_ls_number_restraints 0
_refine_ls_restrained_S_all 1.081
_refine_ls_R_factor_all 0.0529
_refine_ls_R_factor_gt 0.0406
_refine_ls_shift/su_max 0.002
_refine_ls_shift/su_mean 0.000
_refine_ls_structure_factor_coef Fsqd
_refine_ls_weighting_details 'calc w=1/[\s^2^(Fo^2^)+(0.0660P)^2^+0.0000P] where P=(Fo^2^+2Fc^2^)/3'
_refine_ls_weighting_scheme calc
_refine_ls_wR_factor_gt 0.1086
_refine_ls_wR_factor_ref 0.1126
_reflns_number_gt 7017
_reflns_number_total 8854
_reflns_threshold_expression I>2\s(I)
_cod_data_source_file om200357v_si_001.cif
_cod_data_source_block mjm360(38)
_cod_original_cell_volume 1522.26(12)
_cod_database_code 4064833

loop_
_symmetry_equiv_pos_as_xyz
'x, y, z'
'-x, -y, -z'

loop_
_atom_site_label
_atom_site_type_symbol
_atom_site_fract_x
_atom_site_fract_y
_atom_site_fract_z
_atom_site_U_iso_or_equiv
_atom_site_adp_type
_atom_site_occupancy
_atom_site_symmetry_multiplicity
_atom_site_calc_flag
_atom_site_refinement_flags
C1 C 0.74374(12) 0.56057(10) 0.50554(9) 0.0122(2) Uani 1 1 d .
Cl Cl 0.85378(3) 0.42805(2) 0.46656(2) 0.01783(8) Uani 1 1 d .
C2 C 0.65105(12) 0.60119(10) 0.59396(9) 0.0111(2) Uani 1 1 d .
P P 0.58256(3) 0.53047(3) 0.70584(2) 0.01100(8) Uani 1 1 d .
O O 0.56094(10) 0.42625(7) 0.67990(7) 0.01734(19) Uani 1 1 d .
C5 C 0.41437(13) 0.63657(11) 0.76136(9) 0.0144(2) Uani 1 1 d .
C6 C 0.28196(14) 0.62599(12) 0.75179(10) 0.0198(3) Uani 1 1 d .
H6 H 0.2815 0.5598 0.7237 0.024 Uiso 1 1 calc R
C7 C 0.15056(15) 0.71283(14) 0.78363(11) 0.0265(3) Uani 1 1 d .
H7 H 0.0600 0.7057 0.7779 0.032 Uiso 1 1 calc R
C8 C 0.15146(15) 0.80901(14) 0.82339(11) 0.0280(3) Uani 1 1 d .
H8 H 0.0615 0.8691 0.8425 0.034 Uiso 1 1 calc R
C9 C 0.28223(16) 0.81945(13) 0.83595(11) 0.0248(3) Uani 1 1 d .
H9 H 0.2816 0.8855 0.8649 0.030 Uiso 1 1 calc R
C10 C 0.41452(14) 0.73219(11) 0.80573(10) 0.0183(3) Uani 1 1 d .
H10 H 0.5043 0.7379 0.8153 0.022 Uiso 1 1 calc R
C11 C 0.70539(13) 0.50528(10) 0.79502(10) 0.0131(2) Uani 1 1 d .
C12 C 0.84022(14) 0.52227(11) 0.77161(10) 0.0178(3) Uani 1 1 d .
H12 H 0.8693 0.5540 0.7066 0.021 Uiso 1 1 calc R
C13 C 0.93291(15) 0.49253(12) 0.84380(11) 0.0218(3) Uani 1 1 d .
H13 H 1.0246 0.5047 0.8282 0.026 Uiso 1 1 calc R
C14 C 0.89080(15) 0.44539(12) 0.93795(11) 0.0227(3) Uani 1 1 d .
H14 H 0.9543 0.4248 0.9867 0.027 Uiso 1 1 calc R
C15 C 0.75655(16) 0.42796(13) 0.96194(11) 0.0242(3) Uani 1 1 d .
H15 H 0.7283 0.3954 1.0267 0.029 Uiso 1 1 calc R
C16 C 0.66385(15) 0.45832(12) 0.89072(10) 0.0201(3) Uani 1 1 d .
H16 H 0.5716 0.4471 0.9072 0.024 Uiso 1 1 calc R
C3 C 0.61329(12) 0.72545(10) 0.55002(9) 0.0112(2) Uani 1 1 d .
C17 C 0.65727(13) 0.80618(10) 0.60299(9) 0.0120(2) Uani 1 1 d .
C18 C 0.79081(13) 0.79377(11) 0.62812(10) 0.0168(3) Uani 1 1 d .
H18 H 0.8730 0.7272 0.6109 0.020 Uiso 1 1 calc R
C19 C 0.80339(15) 0.88061(12) 0.67930(11) 0.0208(3) Uani 1 1 d .
H19 H 0.8950 0.8735 0.6962 0.025 Uiso 1 1 calc R
C20 C 0.68177(15) 0.97766(12) 0.70562(12) 0.0221(3) Uani 1 1 d .
H20 H 0.6907 1.0351 0.7422 0.027 Uiso 1 1 calc R
C21 C 0.54782(14) 0.99131(11) 0.67899(11) 0.0187(3) Uani 1 1 d .
H21 H 0.4656 1.0579 0.6963 0.022 Uiso 1 1 calc R
C22 C 0.53655(12) 0.90555(10) 0.62655(9) 0.0130(2) Uani 1 1 d .
C23 C 0.41178(13) 0.89705(10) 0.58862(9) 0.0126(2) Uani 1 1 d .
C24 C 0.26899(13) 0.97280(11) 0.59475(10) 0.0170(3) Uani 1 1 d .
H24 H 0.2401 1.0441 0.6254 0.020 Uiso 1 1 calc R
C25 C 0.16971(14) 0.94142(11) 0.55485(11) 0.0190(3) Uani 1 1 d .
H25 H 0.0711 0.9912 0.5597 0.023 Uiso 1 1 calc R
C26 C 0.21283(14) 0.83809(11) 0.50784(10) 0.0179(3) Uani 1 1 d .
H26 H 0.1434 0.8189 0.4802 0.021 Uiso 1 1 calc R
C27 C 0.35685(13) 0.76168(11) 0.50055(10) 0.0149(2) Uani 1 1 d .
H27 H 0.3864 0.6914 0.4679 0.018 Uiso 1 1 calc R
C28 C 0.45460(12) 0.79222(10) 0.54253(9) 0.0112(2) Uani 1 1 d .
C4 C 0.71972(12) 0.66936(10) 0.44999(9) 0.0123(2) Uani 1 1 d .
C29 C 0.76005(13) 0.70404(10) 0.35759(10) 0.0146(2) Uani 1 1 d .
C30 C 0.80300(13) 0.74298(10) 0.26533(10) 0.0142(2) Uani 1 1 d .
C31 C 0.73094(13) 0.76415(10) 0.17429(10) 0.0147(2) Uani 1 1 d .
C32 C 0.61179(14) 0.73759(11) 0.15854(11) 0.0196(3) Uani 1 1 d .
H32 H 0.5622 0.7002 0.2105 0.023 Uiso 1 1 calc R
C33 C 0.56791(15) 0.76786(13) 0.06382(12) 0.0257(3) Uani 1 1 d .
H33 H 0.4877 0.7498 0.0508 0.031 Uiso 1 1 calc R
C34 C 0.63920(17) 0.82403(14) -0.01222(12) 0.0294(3) Uani 1 1 d .
H34 H 0.6063 0.8443 -0.0759 0.035 Uiso 1 1 calc R
C35 C 0.75830(15) 0.85079(13) 0.00411(11) 0.0237(3) Uani 1 1 d .
H35 H 0.8061 0.8898 -0.0476 0.028 Uiso 1 1 calc R
C36 C 0.80564(13) 0.81942(11) 0.09722(10) 0.0160(2) Uani 1 1 d .
C37 C 0.92979(13) 0.83069(10) 0.13507(10) 0.0144(2) Uani 1 1 d .
C38 C 1.04009(14) 0.87376(11) 0.08885(10) 0.0186(3) Uani 1 1 d .
H38 H 1.0398 0.9081 0.0221 0.022 Uiso 1 1 calc R
C39 C 1.15076(15) 0.86564(11) 0.14197(11) 0.0206(3) Uani 1 1 d .
H39 H 1.2258 0.8957 0.1113 0.025 Uiso 1 1 calc R
C40 C 1.15355(15) 0.81429(11) 0.23924(11) 0.0205(3) Uani 1 1 d .
H40 H 1.2319 0.8074 0.2732 0.025 Uiso 1 1 calc R
C41 C 1.04234(14) 0.77292(11) 0.28706(10) 0.0173(3) Uani 1 1 d .
H41 H 1.0428 0.7391 0.3540 0.021 Uiso 1 1 calc R
C42 C 0.93078(13) 0.78222(10) 0.23478(9) 0.0135(2) Uani 1 1 d .

loop_
_atom_site_aniso_label
_atom_site_aniso_U_11
_atom_site_aniso_U_22
_atom_site_aniso_U_33
_atom_site_aniso_U_23
_atom_site_aniso_U_13
_atom_site_aniso_U_12
C1 0.0130(5) 0.0095(6) 0.0135(6) -0.0007(4) -0.0023(4) -0.0028(4)
Cl 0.01953(15) 0.01067(15) 0.01748(16) -0.00296(11) 0.00135(11) -0.00001(11)
C2 0.0118(5) 0.0097(6) 0.0116(6) 0.0005(4) -0.0033(4) -0.0029(4)
P 0.01327(15) 0.01051(15) 0.00940(15) 0.00003(11) -0.00116(10) -0.00485(11)
O 0.0254(5) 0.0143(5) 0.0160(5) -0.0004(3) -0.0036(4) -0.0114(4)
C5 0.0159(6) 0.0168(6) 0.0083(5) 0.0020(4) -0.0008(4) -0.0041(4)
C6 0.0184(6) 0.0259(7) 0.0150(6) 0.0017(5) -0.0054(5) -0.0068(5)
C7 0.0154(6) 0.0388(9) 0.0195(7) 0.0025(6) -0.0056(5) -0.0016(5)
C8 0.0194(7) 0.0332(9) 0.0176(7) -0.0005(6) 0.0004(5) 0.0056(6)
C9 0.0293(7) 0.0196(7) 0.0181(7) -0.0041(5) 0.0023(5) -0.0020(5)
C10 0.0192(6) 0.0194(7) 0.0145(6) -0.0022(5) 0.0018(5) -0.0065(5)
C11 0.0156(5) 0.0101(6) 0.0123(6) -0.0011(4) -0.0032(4) -0.0021(4)
C12 0.0188(6) 0.0169(6) 0.0176(6) 0.0023(5) -0.0041(5) -0.0063(5)
C13 0.0197(6) 0.0215(7) 0.0269(7) -0.0009(6) -0.0092(5) -0.0075(5)
C14 0.0281(7) 0.0188(7) 0.0220(7) -0.0012(5) -0.0145(5) -0.0033(5)
C15 0.0302(7) 0.0268(8) 0.0152(7) 0.0051(5) -0.0077(5) -0.0088(6)
C16 0.0215(6) 0.0240(7) 0.0150(6) 0.0036(5) -0.0038(5) -0.0089(5)
C3 0.0121(5) 0.0092(6) 0.0107(5) -0.0001(4) -0.0008(4) -0.0027(4)
C17 0.0141(5) 0.0105(6) 0.0121(6) 0.0011(4) -0.0018(4) -0.0057(4)
C18 0.0130(5) 0.0143(6) 0.0224(7) 0.0023(5) -0.0037(5) -0.0042(4)
C19 0.0194(6) 0.0207(7) 0.0282(7) 0.0048(6) -0.0116(5) -0.0115(5)
C20 0.0279(7) 0.0167(7) 0.0281(8) -0.0016(5) -0.0118(6) -0.0113(5)
C21 0.0203(6) 0.0123(6) 0.0245(7) -0.0031(5) -0.0077(5) -0.0039(5)
C22 0.0134(5) 0.0116(6) 0.0144(6) 0.0006(4) -0.0039(4) -0.0041(4)
C23 0.0136(5) 0.0112(6) 0.0129(6) 0.0000(4) -0.0043(4) -0.0031(4)
C24 0.0164(6) 0.0128(6) 0.0199(7) -0.0029(5) -0.0070(5) 0.0002(4)
C25 0.0150(6) 0.0189(7) 0.0218(7) -0.0001(5) -0.0086(5) -0.0011(5)
C26 0.0188(6) 0.0189(7) 0.0197(7) 0.0018(5) -0.0103(5) -0.0077(5)
C27 0.0187(6) 0.0126(6) 0.0152(6) -0.0004(5) -0.0059(5) -0.0061(4)
C28 0.0121(5) 0.0112(6) 0.0097(5) 0.0014(4) -0.0021(4) -0.0035(4)
C4 0.0108(5) 0.0112(6) 0.0139(6) -0.0011(4) -0.0009(4) -0.0031(4)
C29 0.0138(5) 0.0123(6) 0.0164(6) -0.0018(5) -0.0017(4) -0.0031(4)
C30 0.0168(6) 0.0107(6) 0.0131(6) -0.0002(4) -0.0007(4) -0.0033(4)
C31 0.0159(6) 0.0129(6) 0.0132(6) -0.0005(5) -0.0007(4) -0.0034(4)
C32 0.0190(6) 0.0178(7) 0.0209(7) 0.0007(5) -0.0019(5) -0.0065(5)
C33 0.0227(7) 0.0301(8) 0.0287(8) 0.0021(6) -0.0097(6) -0.0122(6)
C34 0.0326(8) 0.0387(9) 0.0219(8) 0.0066(6) -0.0137(6) -0.0153(7)
C35 0.0268(7) 0.0304(8) 0.0156(7) 0.0067(6) -0.0057(5) -0.0126(6)
C36 0.0179(6) 0.0147(6) 0.0138(6) 0.0008(5) -0.0010(5) -0.0051(5)
C37 0.0166(6) 0.0115(6) 0.0132(6) -0.0005(4) -0.0003(4) -0.0038(4)
C38 0.0230(6) 0.0167(7) 0.0149(6) 0.0023(5) 0.0000(5) -0.0080(5)
C39 0.0212(6) 0.0174(7) 0.0247(7) -0.0003(5) -0.0006(5) -0.0107(5)
C40 0.0226(6) 0.0177(7) 0.0249(7) -0.0002(5) -0.0078(5) -0.0094(5)
C41 0.0230(6) 0.0151(6) 0.0148(6) 0.0013(5) -0.0052(5) -0.0073(5)
C42 0.0169(6) 0.0106(6) 0.0121(6) -0.0012(4) -0.0002(4) -0.0048(4)

loop_
_atom_type_symbol
_atom_type_description
_atom_type_scat_dispersion_real
_atom_type_scat_dispersion_imag
_atom_type_scat_source
C C 0.0033 0.0016 'International Tables Vol C Tables 4.2.6.8 and 6.1.1.4'
H H 0.0000 0.0000 'International Tables Vol C Tables 4.2.6.8 and 6.1.1.4'
O O 0.0106 0.0060 'International Tables Vol C Tables 4.2.6.8 and 6.1.1.4'
P P 0.1023 0.0942 'International Tables Vol C Tables 4.2.6.8 and 6.1.1.4'
Cl Cl 0.1484 0.1585 'International Tables Vol C Tables 4.2.6.8 and 6.1.1.4'

loop_
_geom_angle_atom_site_label_1
_geom_angle_atom_site_label_2
_geom_angle_atom_site_label_3
_geom_angle
C2 C1 C4 96.66(10)
C2 C1 Cl 133.38(10)
C4 C1 Cl 129.95(9)
C1 C2 C3 91.55(9)
C1 C2 P 131.36(9)
C3 C2 P 136.38(8)
O P C2 112.24(5)
O P C5 113.12(6)
C2 P C5 103.33(5)
O P C11 113.43(6)
C2 P C11 107.74(6)
C5 P C11 106.28(6)
C6 C5 C10 120.08(11)
C6 C5 P 118.24(10)
C10 C5 P 121.48(9)
C7 C6 C5 119.63(13)
C7 C6 H6 120.2
C5 C6 H6 120.2
C8 C7 C6 120.15(13)
C8 C7 H7 119.9
C6 C7 H7 119.9
C7 C8 C9 120.83(12)
C7 C8 H8 119.6
C9 C8 H8 119.6
C8 C9 C10 119.52(14)
C8 C9 H9 120.2
C10 C9 H9 120.2
C9 C10 C5 119.70(12)
C9 C10 H10 120.2
C5 C10 H10 120.2
C12 C11 C16 119.55(12)
C12 C11 P 124.17(10)
C16 C11 P 116.12(9)
C11 C12 C13 119.95(13)
C11 C12 H12 120.0
C13 C12 H12 120.0
C14 C13 C12 119.87(13)
C14 C13 H13 120.1
C12 C13 H13 120.1
C13 C14 C15 120.59(13)
C13 C14 H14 119.7
C15 C14 H14 119.7
C16 C15 C14 119.61(13)
C16 C15 H15 120.2
C14 C15 H15 120.2
C15 C16 C11 120.42(13)
C15 C16 H16 119.8
C11 C16 H16 119.8
C17 C3 C28 102.89(9)
C17 C3 C2 116.92(10)
C28 C3 C2 118.40(10)
C17 C3 C4 116.98(9)
C28 C3 C4 117.70(10)
C2 C3 C4 84.37(8)
C18 C17 C22 120.48(11)
C18 C17 C3 129.83(11)
C22 C17 C3 109.69(10)
C17 C18 C19 119.11(11)
C17 C18 H18 120.4
C19 C18 H18 120.4
C20 C19 C18 120.22(12)
C20 C19 H19 119.9
C18 C19 H19 119.9
C21 C20 C19 120.85(12)
C21 C20 H20 119.6
C19 C20 H20 119.6
C20 C21 C22 118.69(12)
C20 C21 H21 120.7
C22 C21 H21 120.7
C21 C22 C17 120.60(11)
C21 C22 C23 130.62(11)
C17 C22 C23 108.78(10)
C24 C23 C28 120.81(11)
C24 C23 C22 130.19(11)
C28 C23 C22 108.98(10)
C25 C24 C23 118.29(12)
C25 C24 H24 120.9
C23 C24 H24 120.9
C24 C25 C26 120.86(11)
C24 C25 H25 119.6
C26 C25 H25 119.6
C25 C26 C27 121.20(12)
C25 C26 H26 119.4
C27 C26 H26 119.4
C28 C27 C26 117.74(12)
C28 C27 H27 121.1
C26 C27 H27 121.1
C27 C28 C23 121.07(11)
C27 C28 C3 129.29(11)
C23 C28 C3 109.62(10)
C29 C4 C1 136.62(11)
C29 C4 C3 135.86(11)
C1 C4 C3 87.38(9)
C4 C29 C30 177.24(14)
C29 C30 C42 125.54(12)
C29 C30 C31 128.40(12)
C42 C30 C31 105.94(11)
C32 C31 C36 121.52(12)
C32 C31 C30 130.25(12)
C36 C31 C30 108.23(11)
C31 C32 C33 117.61(13)
C31 C32 H32 121.2
C33 C32 H32 121.2
C32 C33 C34 121.41(13)
C32 C33 H33 119.3
C34 C33 H33 119.3
C33 C34 C35 120.75(14)
C33 C34 H34 119.6
C35 C34 H34 119.6
C36 C35 C34 118.77(13)
C36 C35 H35 120.6
C34 C35 H35 120.6
C35 C36 C31 119.92(12)
C35 C36 C37 131.49(12)
C31 C36 C37 108.57(11)
C38 C37 C42 119.60(12)
C38 C37 C36 131.90(12)
C42 C37 C36 108.43(11)
C39 C38 C37 118.88(12)
C39 C38 H38 120.6
C37 C38 H38 120.6
C38 C39 C40 121.15(12)
C38 C39 H39 119.4
C40 C39 H39 119.4
C41 C40 C39 120.47(13)
C41 C40 H40 119.8
C39 C40 H40 119.8
C42 C41 C40 118.48(12)
C42 C41 H41 120.8
C40 C41 H41 120.8
C41 C42 C37 121.37(11)
C41 C42 C30 129.90(12)
C37 C42 C30 108.68(11)

loop_
_geom_bond_atom_site_label_1
_geom_bond_atom_site_label_2
_geom_bond_distance
C1 C2 1.3520(16)
C1 C4 1.4632(17)
C1 Cl 1.7067(12)
C2 C3 1.5651(16)
C2 P 1.7958(12)
P O 1.4877(9)
P C5 1.7967(12)
P C11 1.7986(13)
C5 C6 1.3936(18)
C5 C10 1.3951(18)
C6 C7 1.3907(19)
C6 H6 0.9500
C7 C8 1.375(2)
C7 H7 0.9500
C8 C9 1.389(2)
C8 H8 0.9500
C9 C10 1.3946(18)
C9 H9 0.9500
C10 H10 0.9500
C11 C12 1.3913(18)
C11 C16 1.3970(18)
C12 C13 1.3986(19)
C12 H12 0.9500
C13 C14 1.383(2)
C13 H13 0.9500
C14 C15 1.389(2)
C14 H14 0.9500
C15 C16 1.3883(19)
C15 H15 0.9500
C16 H16 0.9500
C3 C17 1.5168(17)
C3 C28 1.5178(16)
C3 C4 1.5686(16)
C17 C18 1.3807(16)
C17 C22 1.4035(16)
C18 C19 1.3988(18)
C18 H18 0.9500
C19 C20 1.3954(19)
C19 H19 0.9500
C20 C21 1.3894(18)
C20 H20 0.9500
C21 C22 1.3910(17)
C21 H21 0.9500
C22 C23 1.4654(16)
C23 C24 1.3914(16)
C23 C28 1.4018(17)
C24 C25 1.3893(18)
C24 H24 0.9500
C25 C26 1.3905(19)
C25 H25 0.9500
C26 C27 1.4023(17)
C26 H26 0.9500
C27 C28 1.3856(17)
C27 H27 0.9500
C4 C29 1.2956(17)
C29 C30 1.3207(17)
C30 C42 1.4815(17)
C30 C31 1.4854(18)
C31 C32 1.3915(18)
C31 C36 1.4127(17)
C32 C33 1.393(2)
C32 H32 0.9500
C33 C34 1.394(2)
C33 H33 0.9500
C34 C35 1.395(2)
C34 H34 0.9500
C35 C36 1.3877(18)
C35 H35 0.9500
C36 C37 1.4736(18)
C37 C38 1.3921(17)
C37 C42 1.4072(17)
C38 C39 1.3905(19)
C38 H38 0.9500
C39 C40 1.392(2)
C39 H39 0.9500
C40 C41 1.3916(18)
C40 H40 0.9500
C41 C42 1.3870(17)
C41 H41 0.9500

loop_
_geom_torsion_atom_site_label_1
_geom_torsion_atom_site_label_2
_geom_torsion_atom_site_label_3
_geom_torsion_atom_site_label_4
_geom_torsion
C4 C1 C2 C3 -1.56(10)
Cl C1 C2 C3 178.86(11)
C4 C1 C2 P 169.78(10)
Cl C1 C2 P -9.8(2)
C1 C2 P O -34.14(13)
C3 C2 P O 133.27(12)
C1 C2 P C5 -156.34(12)
C3 C2 P C5 11.07(13)
C1 C2 P C11 91.44(12)
C3 C2 P C11 -101.16(12)
O P C5 C6 -15.59(12)
C2 P C5 C6 106.01(11)
C11 P C5 C6 -140.70(10)
O P C5 C10 169.57(10)
C2 P C5 C10 -68.83(12)
C11 P C5 C10 44.46(12)
C10 C5 C6 C7 2.1(2)
P C5 C6 C7 -172.85(10)
C5 C6 C7 C8 0.6(2)
C6 C7 C8 C9 -2.4(2)
C7 C8 C9 C10 1.4(2)
C8 C9 C10 C5 1.3(2)
C6 C5 C10 C9 -3.0(2)
P C5 C10 C9 171.72(10)
O P C11 C12 115.54(11)
C2 P C11 C12 -9.32(12)
C5 P C11 C12 -119.54(11)
O P C11 C16 -59.87(11)
C2 P C11 C16 175.27(10)
C5 P C11 C16 65.05(11)
C16 C11 C12 C13 -0.11(19)
P C11 C12 C13 -175.37(10)
C11 C12 C13 C14 0.6(2)
C12 C13 C14 C15 -0.5(2)
C13 C14 C15 C16 -0.1(2)
C14 C15 C16 C11 0.5(2)
C12 C11 C16 C15 -0.4(2)
P C11 C16 C15 175.19(11)
C1 C2 C3 C17 -116.01(11)
P C2 C3 C17 73.41(15)
C1 C2 C3 C28 119.99(11)
P C2 C3 C28 -50.58(17)
C1 C2 C3 C4 1.46(9)
P C2 C3 C4 -169.12(11)
C28 C3 C17 C18 -177.90(12)
C2 C3 C17 C18 50.53(17)
C4 C3 C17 C18 -47.24(18)
C28 C3 C17 C22 2.01(13)
C2 C3 C17 C22 -129.56(11)
C4 C3 C17 C22 132.68(11)
C22 C17 C18 C19 1.32(19)
C3 C17 C18 C19 -178.77(12)
C17 C18 C19 C20 0.8(2)
C18 C19 C20 C21 -1.9(2)
C19 C20 C21 C22 0.8(2)
C20 C21 C22 C17 1.4(2)
C20 C21 C22 C23 -179.53(13)
C18 C17 C22 C21 -2.44(19)
C3 C17 C22 C21 177.63(12)
C18 C17 C22 C23 178.27(11)
C3 C17 C22 C23 -1.66(14)
C21 C22 C23 C24 -0.1(2)
C17 C22 C23 C24 179.05(13)
C21 C22 C23 C28 -178.63(13)
C17 C22 C23 C28 0.56(14)
C28 C23 C24 C25 0.56(19)
C22 C23 C24 C25 -177.78(13)
C23 C24 C25 C26 -1.5(2)
C24 C25 C26 C27 1.0(2)
C25 C26 C27 C28 0.5(2)
C26 C27 C28 C23 -1.43(18)
C26 C27 C28 C3 177.13(12)
C24 C23 C28 C27 0.92(19)
C22 C23 C28 C27 179.57(11)
C24 C23 C28 C3 -177.89(11)
C22 C23 C28 C3 0.76(14)
C17 C3 C28 C27 179.65(12)
C2 C3 C28 C27 -49.67(18)
C4 C3 C28 C27 49.42(17)
C17 C3 C28 C23 -1.66(13)
C2 C3 C28 C23 129.02(11)
C4 C3 C28 C23 -131.89(11)
C2 C1 C4 C29 -174.48(15)
Cl C1 C4 C29 5.1(2)
C2 C1 C4 C3 1.56(10)
Cl C1 C4 C3 -178.85(10)
C17 C3 C4 C29 -67.84(19)
C28 C3 C4 C29 55.54(19)
C2 C3 C4 C29 174.75(15)
C17 C3 C4 C1 116.07(11)
C28 C3 C4 C1 -120.56(11)
C2 C3 C4 C1 -1.35(8)
C29 C30 C31 C32 -8.0(2)
C42 C30 C31 C32 175.89(12)
C29 C30 C31 C36 172.44(13)
C42 C30 C31 C36 -3.68(13)
C36 C31 C32 C33 -0.24(19)
C30 C31 C32 C33 -179.76(13)
C31 C32 C33 C34 -0.8(2)
C32 C33 C34 C35 0.6(2)
C33 C34 C35 C36 0.6(2)
C34 C35 C36 C31 -1.7(2)
C34 C35 C36 C37 176.87(14)
C32 C31 C36 C35 1.50(19)
C30 C31 C36 C35 -178.89(12)
C32 C31 C36 C37 -177.35(11)
C30 C31 C36 C37 2.27(13)
C35 C36 C37 C38 -1.7(2)
C31 C36 C37 C38 176.97(13)
C35 C36 C37 C42 -178.54(14)
C31 C36 C37 C42 0.12(13)
C42 C37 C38 C39 1.30(18)
C36 C37 C38 C39 -175.27(13)
C37 C38 C39 C40 0.8(2)
C38 C39 C40 C41 -2.1(2)
C39 C40 C41 C42 1.19(19)
C40 C41 C42 C37 0.91(18)
C40 C41 C42 C30 177.95(12)
C38 C37 C42 C41 -2.17(18)
C36 C37 C42 C41 175.14(11)
C38 C37 C42 C30 -179.77(11)
C36 C37 C42 C30 -2.46(13)
C29 C30 C42 C41 10.2(2)
C31 C30 C42 C41 -173.56(12)
C29 C30 C42 C37 -172.49(12)
C31 C30 C42 C37 3.77(13)

loop_
_cod_related_entry_id
_cod_related_entry_database
_cod_related_entry_code
1 ChemSpider 30659658
